data_1519310
loop_
_publ_author_name
'Richards, Chris J.'
'Gelbrich, Thomas'
'Hursthouse, Michael B.'

_publ_section_title
;
 C62H42Fe.CH2Cl2
;
_journal_name_full 'Crystal Structure Report Archive'
_journal_page_first 836
_journal_year 2001
_chemical_formula_sum 'C63 H44 Cl2 Fe'
_chemical_formula_weight 927.73
_space_group_IT_number 2
_symmetry_cell_setting triclinic
_symmetry_space_group_name_Hall '-P 1'
_symmetry_space_group_name_H-M 'P -1'
_atom_sites_solution_hydrogens geom
_atom_sites_solution_primary direct
_atom_sites_solution_secondary difmap
_cell_angle_alpha 97.3070(10)
_cell_angle_beta 93.5060(10)
_cell_angle_gamma 106.5050(10)
_cell_formula_units_Z 4
_cell_length_a 10.0902(2)
_cell_length_b 16.9073(3)
_cell_length_c 28.4041(7)
_cell_measurement_reflns_used 23992
_cell_measurement_temperature 120(2)
_cell_measurement_theta_max 26.02
_cell_measurement_theta_min 2.91
_cell_volume 4584.11(17)
_computing_cell_refinement 'DENZO and COLLECT'
_computing_data_collection
;
'DENZO (Otwinowski and Minor, 1997) & COLLECT (Hooft, 1998) '
;
_computing_data_reduction 'DENZO and COLLECT'
_computing_publication_material SHELXL-97
_computing_structure_refinement 'SHELXL-97 (Sheldrick, 2008)'
_computing_structure_solution 'SHELXS-97 (Sheldrick, 2008)'
_diffrn_ambient_temperature 120(2)
_diffrn_measured_fraction_theta_full 0.978
_diffrn_measured_fraction_theta_max 0.978
_diffrn_measurement_device_type 'Enraf Nonius KappaCCD area detector'
_diffrn_measurement_method '\w and \f scans to fill Ewald sphere'
_diffrn_radiation_monochromator graphite
_diffrn_radiation_source 'Enraf Nonius FR591 rotating anode'
_diffrn_radiation_type MoK\a
_diffrn_radiation_wavelength 0.71073
_diffrn_reflns_av_R_equivalents 0.0899
_diffrn_reflns_av_sigmaI/netI 0.1936
_diffrn_reflns_limit_h_max 11
_diffrn_reflns_limit_h_min -12
_diffrn_reflns_limit_k_max 20
_diffrn_reflns_limit_k_min -20
_diffrn_reflns_limit_l_max 33
_diffrn_reflns_limit_l_min -33
_diffrn_reflns_number 37495
_diffrn_reflns_theta_full 25.05
_diffrn_reflns_theta_max 25.05
_diffrn_reflns_theta_min 2.93
_exptl_absorpt_coefficient_mu 0.488
_exptl_absorpt_correction_T_max 0.9528
_exptl_absorpt_correction_T_min 0.9303
_exptl_absorpt_correction_type multi-scan
_exptl_absorpt_process_details 'SADABS V2.10 (Sheldrick, G.M., 2003)'
_exptl_crystal_colour orange
_exptl_crystal_density_diffrn 1.344
_exptl_crystal_density_method 'not measured'
_exptl_crystal_description block
_exptl_crystal_F_000 1928
_exptl_crystal_size_max 0.15
_exptl_crystal_size_mid 0.12
_exptl_crystal_size_min 0.10
_refine_diff_density_max 1.194
_refine_diff_density_min -0.816
_refine_diff_density_rms 0.083
_refine_ls_extinction_coef 0.00153(14)
_refine_ls_extinction_expression Fc^*^=kFc[1+0.001xFc^2^\l^3^/sin(2\q)]^-1/4^
_refine_ls_extinction_method SHELXL
_refine_ls_goodness_of_fit_ref 0.989
_refine_ls_hydrogen_treatment constr
_refine_ls_matrix_type full
_refine_ls_number_parameters 1191
_refine_ls_number_reflns 15853
_refine_ls_number_restraints 18
_refine_ls_restrained_S_all 0.997
_refine_ls_R_factor_all 0.1578
_refine_ls_R_factor_gt 0.0632
_refine_ls_shift/su_max 0.002
_refine_ls_shift/su_mean 0.000
_refine_ls_structure_factor_coef Fsqd
_refine_ls_weighting_details 'calc w=1/[\s^2^(Fo^2^)+(0.0001P)^2^+0.2000P] where P=(Fo^2^+2Fc^2^)/3'
_refine_ls_weighting_scheme calc
_refine_ls_wR_factor_gt 0.1030
_refine_ls_wR_factor_ref 0.1174
_reflns_number_gt 7983
_reflns_number_total 15853
_reflns_threshold_expression >2sigma(I)
_cod_data_source_file eCrystal-836.cif
_cod_data_source_block s92
_cod_depositor_comments
;
Citation :
Richards, Chris J. and Gelbrich, Thomas and Hursthouse, Michael B. (2001) 
University of Southampton, Crystal Structure Report 

More at:
http://ecrystals.chem.soton.ac.uk/836/

The following automatic conversions were performed:

'_symmetry_cell_setting' value 'Triclinic' changed to 'triclinic'
according to the built-in table from CIF Core dictionary named
'cif_core.dic' version 2.4.1 from 2010-06-29.

Automatic conversion script
Id: cif_fix_values 3105 2015-03-04 15:46:00Z robertas 
;
_cod_original_sg_symbol_H-M P-1
_cod_database_code 1519310

loop_
_symmetry_equiv_pos_as_xyz
'x, y, z'
'-x, -y, -z'

loop_
_atom_site_label
_atom_site_type_symbol
_atom_site_fract_x
_atom_site_fract_y
_atom_site_fract_z
_atom_site_U_iso_or_equiv
_atom_site_adp_type
_atom_site_occupancy
_atom_site_symmetry_multiplicity
_atom_site_calc_flag
_atom_site_refinement_flags
_atom_site_disorder_assembly
_atom_site_disorder_group
Fe1 Fe 0.19703(5) 0.21038(4) 0.40597(2) 0.02119(18) Uani 1 1 d . A 1
C101 C 0.0038(4) 0.1526(2) 0.42389(13) 0.0177(10) Uani 1 1 d . A 1
C102 C 0.0485(4) 0.2358(2) 0.44756(13) 0.0181(10) Uani 1 1 d . A 1
C103 C 0.1759(4) 0.2480(3) 0.47627(13) 0.0188(10) Uani 1 1 d . A 1
C104 C 0.2093(4) 0.1703(2) 0.47080(13) 0.0193(10) Uani 1 1 d . A 1
C105 C 0.1008(4) 0.1102(3) 0.43840(13) 0.0182(10) Uani 1 1 d . A 1
C106 C 0.2257(4) 0.2773(3) 0.34909(14) 0.0200(10) Uani 1 1 d . A 1
C107 C 0.3474(4) 0.3026(3) 0.38249(14) 0.0256(11) Uani 1 1 d . A 1
H107 H 0.3898 0.3571 0.3995 0.031 Uiso 1 1 calc R A 1
C108 C 0.3932(4) 0.2315(3) 0.38557(14) 0.0266(11) Uani 1 1 d . A 1
H108 H 0.4729 0.2302 0.4047 0.032 Uiso 1 1 calc R A 1
C109 C 0.3003(4) 0.1628(3) 0.35538(14) 0.0254(11) Uani 1 1 d . A 1
H109 H 0.3064 0.1073 0.3508 0.030 Uiso 1 1 calc R A 1
C110 C 0.1971(4) 0.1905(3) 0.33327(14) 0.0271(11) Uani 1 1 d . A 1
H110 H 0.1210 0.1569 0.3114 0.033 Uiso 1 1 calc R A 1
C111 C 0.1555(4) 0.3334(3) 0.33284(14) 0.0217(11) Uani 1 1 d . A 1
C112 C 0.1032(4) 0.3818(3) 0.31851(14) 0.0230(11) Uani 1 1 d . A 1
C113 C 0.0394(4) 0.4437(3) 0.30355(14) 0.0236(11) Uani 1 1 d . A 1
C114 C 0.0951(4) 0.5297(2) 0.33528(14) 0.0197(10) Uani 1 1 d . A 1
C115 C 0.0337(4) 0.5886(3) 0.32094(14) 0.0209(10) Uani 1 1 d . A 1
C116 C -0.0752(4) 0.5543(2) 0.27841(13) 0.0214(10) Uani 1 1 d . A 1
H116 H -0.1185 0.5969 0.2688 0.026 Uiso 1 1 calc R A 1
C117 C -0.0009(4) 0.5208(2) 0.23909(15) 0.0209(10) Uani 1 1 d . A 1
C118 C 0.0628(4) 0.4621(2) 0.25231(14) 0.0216(10) Uani 1 1 d . A 1
C119 C 0.1951(4) 0.5513(3) 0.37372(14) 0.0249(11) Uani 1 1 d . A 1
H119 H 0.2370 0.5114 0.3834 0.030 Uiso 1 1 calc R A 1
C121 C 0.1739(4) 0.6899(3) 0.38446(15) 0.0299(11) Uani 1 1 d . A 1
H121 H 0.2006 0.7449 0.4017 0.036 Uiso 1 1 calc R A 1
C120 C 0.2336(4) 0.6323(3) 0.39815(15) 0.0278(11) Uani 1 1 d . A 1
H120 H 0.3024 0.6478 0.4247 0.033 Uiso 1 1 calc R A 1
C122 C 0.0737(4) 0.6681(3) 0.34518(15) 0.0275(11) Uani 1 1 d . A 1
H122 H 0.0333 0.7085 0.3353 0.033 Uiso 1 1 calc R A 1
C125 C 0.0892(4) 0.5118(3) 0.16349(15) 0.0313(12) Uani 1 1 d . A 1
H125 H 0.0984 0.5281 0.1328 0.038 Uiso 1 1 calc R A 1
C123 C 0.1405(4) 0.4297(2) 0.22161(15) 0.0265(11) Uani 1 1 d . A 1
H123 H 0.1850 0.3908 0.2309 0.032 Uiso 1 1 calc R A 1
C124 C 0.1538(4) 0.4542(3) 0.17670(15) 0.0282(11) Uani 1 1 d . A 1
H124 H 0.2067 0.4316 0.1552 0.034 Uiso 1 1 calc R A 1
C126 C 0.0118(4) 0.5456(3) 0.19438(15) 0.0265(11) Uani 1 1 d . A 1
H126 H -0.0318 0.5850 0.1852 0.032 Uiso 1 1 calc R A 1
C127 C -0.1201(4) 0.4198(3) 0.30585(13) 0.0221(10) Uani 1 1 d . A 1
C128 C -0.1803(4) 0.4795(3) 0.29277(13) 0.0211(10) Uani 1 1 d . A 1
C129 C -0.3199(4) 0.4689(3) 0.29564(13) 0.0265(11) Uani 1 1 d . A 1
H129 H -0.3606 0.5104 0.2878 0.032 Uiso 1 1 calc R A 1
C130 C -0.4001(4) 0.3965(3) 0.31015(14) 0.0306(12) Uani 1 1 d . A 1
H130 H -0.4966 0.3884 0.3121 0.037 Uiso 1 1 calc R A 1
C131 C -0.3413(4) 0.3363(3) 0.32173(14) 0.0313(12) Uani 1 1 d . A 1
H131 H -0.3981 0.2863 0.3306 0.038 Uiso 1 1 calc R A 1
C132 C -0.1989(4) 0.3484(3) 0.32056(13) 0.0279(11) Uani 1 1 d . A 1
H132 H -0.1574 0.3081 0.3297 0.033 Uiso 1 1 calc R A 1
C10 C -0.1302(4) 0.1152(2) 0.39179(13) 0.0189(10) Uani 1 1 d . A 1
C11 C -0.1567(4) 0.1527(2) 0.35304(14) 0.0239(11) Uani 1 1 d . A 1
H11 H -0.0862 0.1987 0.3456 0.029 Uiso 1 1 calc R A 1
C12 C -0.2827(4) 0.1253(3) 0.32492(14) 0.0268(11) Uani 1 1 d . A 1
H12 H -0.2989 0.1519 0.2985 0.032 Uiso 1 1 calc R A 1
C14 C -0.3608(4) 0.0197(3) 0.37442(15) 0.0280(11) Uani 1 1 d . A 1
H14 H -0.4313 -0.0266 0.3817 0.034 Uiso 1 1 calc R A 1
C13 C -0.3846(4) 0.0582(3) 0.33624(15) 0.0273(11) Uani 1 1 d . A 1
H13 H -0.4719 0.0386 0.3174 0.033 Uiso 1 1 calc R A 1
C15 C -0.2344(4) 0.0481(2) 0.40224(14) 0.0255(11) Uani 1 1 d . A 1
H15 H -0.2187 0.0216 0.4287 0.031 Uiso 1 1 calc R A 1
C20 C -0.0344(4) 0.2961(3) 0.44889(13) 0.0206(10) Uani 1 1 d . A 1
C21 C 0.0189(4) 0.3782(3) 0.44179(13) 0.0249(11) Uani 1 1 d . A 1
H21 H 0.1111 0.3969 0.4333 0.030 Uiso 1 1 calc R A 1
C22 C -0.0588(4) 0.4335(3) 0.44676(14) 0.0300(11) Uani 1 1 d . A 1
H22 H -0.0207 0.4894 0.4414 0.036 Uiso 1 1 calc R A 1
C23 C -0.1933(4) 0.4068(3) 0.45968(14) 0.0342(12) Uani 1 1 d . A 1
H23 H -0.2467 0.4449 0.4636 0.041 Uiso 1 1 calc R A 1
C24 C -0.2484(4) 0.3263(3) 0.46672(14) 0.0300(12) Uani 1 1 d . A 1
H24 H -0.3405 0.3082 0.4754 0.036 Uiso 1 1 calc R A 1
C25 C -0.1702(4) 0.2705(3) 0.46121(13) 0.0244(11) Uani 1 1 d . A 1
H25 H -0.2098 0.2143 0.4659 0.029 Uiso 1 1 calc R A 1
C30 C 0.2529(4) 0.3233(2) 0.51030(14) 0.0182(10) Uani 1 1 d . A 1
C31 C 0.3947(4) 0.3621(2) 0.50955(14) 0.0243(11) Uani 1 1 d . A 1
H31 H 0.4425 0.3432 0.4847 0.029 Uiso 1 1 calc R A 1
C32 C 0.4664(4) 0.4276(3) 0.54443(15) 0.0293(11) Uani 1 1 d . A 1
H32 H 0.5621 0.4543 0.5429 0.035 Uiso 1 1 calc R A 1
C33 C 0.3993(4) 0.4544(2) 0.58162(15) 0.0289(11) Uani 1 1 d . A 1
H33 H 0.4498 0.4978 0.6063 0.035 Uiso 1 1 calc R A 1
C34 C 0.2574(4) 0.4173(3) 0.58273(14) 0.0281(11) Uani 1 1 d . A 1
H34 H 0.2101 0.4361 0.6077 0.034 Uiso 1 1 calc R A 1
C35 C 0.1863(4) 0.3529(2) 0.54716(14) 0.0230(11) Uani 1 1 d . A 1
H35 H 0.0895 0.3282 0.5478 0.028 Uiso 1 1 calc R A 1
C40 C 0.3307(4) 0.1547(2) 0.49629(14) 0.0192(10) Uani 1 1 d . A 1
C41 C 0.4160(4) 0.1138(2) 0.47235(14) 0.0224(10) Uani 1 1 d . A 1
H41 H 0.3962 0.0951 0.4390 0.027 Uiso 1 1 calc R A 1
C42 C 0.5287(4) 0.1006(2) 0.49695(15) 0.0250(11) Uani 1 1 d . A 1
H42 H 0.5860 0.0731 0.4803 0.030 Uiso 1 1 calc R A 1
C43 C 0.5581(4) 0.1268(2) 0.54515(16) 0.0263(11) Uani 1 1 d . A 1
H43 H 0.6356 0.1176 0.5618 0.032 Uiso 1 1 calc R A 1
C44 C 0.4741(4) 0.1672(2) 0.56975(15) 0.0277(11) Uani 1 1 d . A 1
H44 H 0.4947 0.1856 0.6031 0.033 Uiso 1 1 calc R A 1
C45 C 0.3605(4) 0.1805(2) 0.54540(14) 0.0218(10) Uani 1 1 d . A 1
H45 H 0.3028 0.2072 0.5623 0.026 Uiso 1 1 calc R A 1
C50 C 0.0822(3) 0.0196(3) 0.42607(14) 0.0199(10) Uani 1 1 d . A 1
C51 C 0.0290(4) -0.0228(3) 0.38021(15) 0.0254(11) Uani 1 1 d . A 1
H51 H 0.0205 0.0079 0.3550 0.031 Uiso 1 1 calc R A 1
C52 C -0.0113(4) -0.1092(3) 0.37118(15) 0.0280(11) Uani 1 1 d . A 1
H52 H -0.0482 -0.1374 0.3400 0.034 Uiso 1 1 calc R A 1
C53 C 0.0022(4) -0.1547(3) 0.40765(15) 0.0267(11) Uani 1 1 d . A 1
H53 H -0.0286 -0.2140 0.4019 0.032 Uiso 1 1 calc R A 1
C54 C 0.0605(4) -0.1132(3) 0.45217(15) 0.0260(11) Uani 1 1 d . A 1
H54 H 0.0736 -0.1443 0.4767 0.031 Uiso 1 1 calc R A 1
C55 C 0.1001(3) -0.0278(3) 0.46187(14) 0.0209(10) Uani 1 1 d . A 1
H55 H 0.1398 -0.0005 0.4930 0.025 Uiso 1 1 calc R A 1
Fe2 Fe 0.62667(5) 0.69432(4) 0.11381(2) 0.02569(19) Uani 1 1 d . B 1
C201 C 0.6690(4) 0.5987(3) 0.14350(14) 0.0224(11) Uani 1 1 d . B 1
C202 C 0.7686(4) 0.6281(3) 0.11007(14) 0.0247(11) Uani 1 1 d . B 1
C203 C 0.8369(4) 0.7148(3) 0.12608(14) 0.0234(11) Uani 1 1 d . B 1
C204 C 0.7816(4) 0.7397(3) 0.16912(14) 0.0225(11) Uani 1 1 d . B 1
C205 C 0.6788(4) 0.6669(3) 0.18024(14) 0.0234(11) Uani 1 1 d . B 1
C206 C 0.5535(4) 0.7896(3) 0.09261(15) 0.0230(11) Uani 1 1 d . B 1
C207 C 0.5859(4) 0.7406(3) 0.05292(15) 0.0278(11) Uani 1 1 d . B 1
H207 H 0.6521 0.7607 0.0316 0.033 Uiso 1 1 calc R B 1
C208 C 0.5032(4) 0.6572(3) 0.05060(15) 0.0308(12) Uani 1 1 d . B 1
H208 H 0.5027 0.6119 0.0270 0.037 Uiso 1 1 calc R B 1
C209 C 0.4207(4) 0.6522(3) 0.08960(15) 0.0284(11) Uani 1 1 d . B 1
H209 H 0.3561 0.6033 0.0967 0.034 Uiso 1 1 calc R B 1
C210 C 0.4521(4) 0.7330(3) 0.11578(15) 0.0291(12) Uani 1 1 d . B 1
H210 H 0.4130 0.7478 0.1440 0.035 Uiso 1 1 calc R B 1
C212 C 0.6300(4) 0.9528(3) 0.11590(15) 0.0243(11) Uani 1 1 d . B 1
C211 C 0.6023(4) 0.8788(3) 0.10566(14) 0.0228(11) Uani 1 1 d . B 1
C213 C 0.6550(4) 1.0409(3) 0.13501(14) 0.0246(11) Uani 1 1 d . B 1
C214 C 0.5533(4) 1.0520(3) 0.17218(14) 0.0268(11) Uani 1 1 d . B 1
C215 C 0.5734(4) 1.1344(3) 0.19182(15) 0.0297(12) Uani 1 1 d . B 1
C216 C 0.6923(4) 1.1959(3) 0.17330(14) 0.0325(12) Uani 1 1 d . B 1
H216 H 0.7068 1.2550 0.1880 0.039 Uiso 1 1 calc R B 1
C217 C 0.6574(4) 1.1811(3) 0.11909(16) 0.0295(11) Uani 1 1 d . B 1
C218 C 0.6372(4) 1.0988(3) 0.09883(16) 0.0279(11) Uani 1 1 d . B 1
C219 C 0.4454(4) 0.9884(3) 0.18394(14) 0.0311(12) Uani 1 1 d . B 1
H219 H 0.4312 0.9321 0.1701 0.037 Uiso 1 1 calc R B 1
C220 C 0.3585(4) 1.0093(3) 0.21656(15) 0.0363(13) Uani 1 1 d . B 1
H220 H 0.2847 0.9665 0.2253 0.044 Uiso 1 1 calc R B 1
C221 C 0.3781(5) 1.0913(3) 0.23639(15) 0.0361(13) Uani 1 1 d . B 1
H221 H 0.3176 1.1045 0.2584 0.043 Uiso 1 1 calc R B 1
C222 C 0.4854(5) 1.1540(3) 0.22429(15) 0.0382(13) Uani 1 1 d . B 1
H222 H 0.4992 1.2103 0.2381 0.046 Uiso 1 1 calc R B 1
C223 C 0.6048(4) 1.0761(3) 0.04995(16) 0.0357(12) Uani 1 1 d . B 1
H223 H 0.5916 1.0201 0.0355 0.043 Uiso 1 1 calc R B 1
C224 C 0.5918(4) 1.1369(3) 0.02187(17) 0.0403(13) Uani 1 1 d . B 1
H224 H 0.5686 1.1217 -0.0116 0.048 Uiso 1 1 calc R B 1
C225 C 0.6123(4) 1.2177(3) 0.04247(18) 0.0411(13) Uani 1 1 d . B 1
H225 H 0.6032 1.2582 0.0232 0.049 Uiso 1 1 calc R B 1
C226 C 0.6460(4) 1.2408(3) 0.09108(17) 0.0400(13) Uani 1 1 d . B 1
H226 H 0.6612 1.2970 0.1052 0.048 Uiso 1 1 calc R B 1
C227 C 0.8019(4) 1.0856(3) 0.16059(14) 0.0256(11) Uani 1 1 d . B 1
C228 C 0.8193(4) 1.1667(3) 0.18096(15) 0.0275(11) Uani 1 1 d . B 1
C229 C 0.9475(5) 1.2157(3) 0.20431(15) 0.0415(13) Uani 1 1 d . B 1
H229 H 0.9593 1.2712 0.2192 0.050 Uiso 1 1 calc R B 1
C230 C 1.0583(4) 1.1813(3) 0.20525(17) 0.0430(14) Uani 1 1 d . B 1
H230 H 1.1464 1.2138 0.2210 0.052 Uiso 1 1 calc R B 1
C231 C 1.0412(4) 1.1021(3) 0.18386(16) 0.0371(13) Uani 1 1 d . B 1
H231 H 1.1182 1.0804 0.1840 0.044 Uiso 1 1 calc R B 1
C232 C 0.9119(4) 1.0521(3) 0.16165(14) 0.0332(12) Uani 1 1 d . B 1
H232 H 0.8999 0.9961 0.1476 0.040 Uiso 1 1 calc R B 1
C10' C 0.5795(4) 0.5108(3) 0.14060(15) 0.0262(11) Uani 1 1 d . B 1
C11' C 0.4934(4) 0.4673(3) 0.09985(15) 0.0272(11) Uani 1 1 d . B 1
H11' H 0.4884 0.4947 0.0729 0.033 Uiso 1 1 calc R B 1
C12' C 0.4149(4) 0.3851(3) 0.09777(16) 0.0312(12) Uani 1 1 d . B 1
H12' H 0.3578 0.3561 0.0694 0.037 Uiso 1 1 calc R B 1
C13' C 0.4199(4) 0.3455(3) 0.13711(17) 0.0385(13) Uani 1 1 d . B 1
H13' H 0.3648 0.2893 0.1362 0.046 Uiso 1 1 calc R B 1
C14' C 0.5054(4) 0.3878(3) 0.17776(16) 0.0380(12) Uani 1 1 d . B 1
H14' H 0.5095 0.3606 0.2049 0.046 Uiso 1 1 calc R B 1
C15' C 0.5847(4) 0.4695(3) 0.17920(15) 0.0321(12) Uani 1 1 d . B 1
H15' H 0.6440 0.4978 0.2072 0.039 Uiso 1 1 calc R B 1
C20' C 0.7931(4) 0.5737(3) 0.06823(15) 0.0246(11) Uani 1 1 d . B 1
C21' C 0.8109(4) 0.4971(3) 0.07444(15) 0.0302(12) Uani 1 1 d . B 1
H21' H 0.8086 0.4810 0.1053 0.036 Uiso 1 1 calc R B 1
C22' C 0.8320(4) 0.4435(3) 0.03609(17) 0.0351(12) Uani 1 1 d . B 1
H22' H 0.8437 0.3913 0.0410 0.042 Uiso 1 1 calc R B 1
C23' C 0.8360(4) 0.4659(3) -0.00884(16) 0.0338(12) Uani 1 1 d . B 1
H23' H 0.8494 0.4292 -0.0351 0.041 Uiso 1 1 calc R B 1
C24' C 0.8205(4) 0.5423(3) -0.01520(16) 0.0335(12) Uani 1 1 d . B 1
H24' H 0.8240 0.5585 -0.0460 0.040 Uiso 1 1 calc R B 1
C25' C 0.7997(4) 0.5959(3) 0.02290(15) 0.0304(11) Uani 1 1 d . B 1
H25' H 0.7899 0.6485 0.0179 0.037 Uiso 1 1 calc R B 1
C30' C 0.9510(4) 0.7709(3) 0.10475(14) 0.0270(11) Uani 1 1 d . B 1
C31' C 1.0675(4) 0.7470(3) 0.09336(14) 0.0353(12) Uani 1 1 d . B 1
H31' H 1.0719 0.6930 0.0977 0.042 Uiso 1 1 calc R B 1
C32' C 1.1777(4) 0.8011(3) 0.07563(16) 0.0467(14) Uani 1 1 d . B 1
H32' H 1.2564 0.7839 0.0678 0.056 Uiso 1 1 calc R B 1
C33' C 1.1727(5) 0.8792(3) 0.06947(16) 0.0466(14) Uani 1 1 d . B 1
H33' H 1.2493 0.9166 0.0582 0.056 Uiso 1 1 calc R B 1
C34' C 1.0566(5) 0.9041(3) 0.07953(16) 0.0446(14) Uani 1 1 d . B 1
H34' H 1.0526 0.9581 0.0749 0.054 Uiso 1 1 calc R B 1
C35' C 0.9466(4) 0.8494(3) 0.09643(15) 0.0347(12) Uani 1 1 d . B 1
H35' H 0.8660 0.8659 0.1025 0.042 Uiso 1 1 calc R B 1
C40' C 0.8185(4) 0.8222(3) 0.19955(14) 0.0226(10) Uani 1 1 d . B 1
C41' C 0.7149(4) 0.8584(3) 0.21312(14) 0.0255(11) Uani 1 1 d . B 1
H41' H 0.6210 0.8314 0.2007 0.031 Uiso 1 1 calc R B 1
C42' C 0.7468(4) 0.9321(3) 0.24403(14) 0.0258(11) Uani 1 1 d . B 1
H42' H 0.6751 0.9556 0.2526 0.031 Uiso 1 1 calc R B 1
C43' C 0.8821(4) 0.9720(3) 0.26264(14) 0.0285(11) Uani 1 1 d . B 1
H43' H 0.9039 1.0227 0.2843 0.034 Uiso 1 1 calc R B 1
C44' C 0.9856(4) 0.9377(3) 0.24954(14) 0.0279(11) Uani 1 1 d . B 1
H44' H 1.0791 0.9651 0.2623 0.034 Uiso 1 1 calc R B 1
C45' C 0.9556(4) 0.8644(3) 0.21826(14) 0.0276(11) Uani 1 1 d . B 1
H45' H 1.0285 0.8422 0.2093 0.033 Uiso 1 1 calc R B 1
C50' C 0.6126(4) 0.6634(2) 0.22528(14) 0.0230(11) Uani 1 1 d . B 1
C51' C 0.4723(4) 0.6242(3) 0.22707(16) 0.0320(12) Uani 1 1 d . B 1
H51' H 0.4133 0.6015 0.1982 0.038 Uiso 1 1 calc R B 1
C52' C 0.4174(4) 0.6180(3) 0.27063(17) 0.0366(12) Uani 1 1 d . B 1
H52' H 0.3212 0.5910 0.2712 0.044 Uiso 1 1 calc R B 1
C53' C 0.5004(4) 0.6504(3) 0.31288(16) 0.0364(12) Uani 1 1 d . B 1
H53' H 0.4620 0.6457 0.3425 0.044 Uiso 1 1 calc R B 1
C54' C 0.6410(4) 0.6902(3) 0.31186(15) 0.0309(12) Uani 1 1 d . B 1
H54' H 0.6997 0.7127 0.3408 0.037 Uiso 1 1 calc R B 1
C55' C 0.6945(4) 0.6968(2) 0.26844(15) 0.0265(11) Uani 1 1 d . B 1
H55' H 0.7903 0.7251 0.2680 0.032 Uiso 1 1 calc R B 1
Cl1 Cl 0.73536(13) 0.22519(9) 0.77256(5) 0.0644(4) Uani 1 1 d . C 1
Cl2 Cl 0.71490(11) 0.12378(7) 0.67978(4) 0.0458(4) Uani 1 1 d . C 1
C1 C 0.6323(4) 0.1788(3) 0.71906(17) 0.0618(16) Uani 1 1 d . C 1
H1A H 0.6085 0.2226 0.7032 0.074 Uiso 1 1 calc R C 1
H1B H 0.5446 0.1399 0.7261 0.074 Uiso 1 1 calc R C 1
Cl3 Cl 0.1667(2) 0.14772(14) 0.04708(7) 0.1470(9) Uani 1 1 d U D 1
Cl4 Cl 0.02215(19) 0.27020(16) 0.07034(10) 0.1729(10) Uani 1 1 d U D 1
C2 C 0.0110(6) 0.1679(4) 0.0593(2) 0.107(2) Uani 1 1 d U D 1
H2A H -0.0594 0.1412 0.0317 0.128 Uiso 1 1 calc R D 1
H2B H -0.0222 0.1416 0.0872 0.128 Uiso 1 1 calc R D 1

loop_
_atom_site_aniso_label
_atom_site_aniso_U_11
_atom_site_aniso_U_22
_atom_site_aniso_U_33
_atom_site_aniso_U_23
_atom_site_aniso_U_13
_atom_site_aniso_U_12
Fe1 0.0229(3) 0.0232(4) 0.0190(4) 0.0039(3) 0.0035(3) 0.0086(3)
C101 0.020(2) 0.018(3) 0.017(3) 0.005(2) 0.0040(19) 0.007(2)
C102 0.022(2) 0.017(3) 0.016(3) 0.004(2) 0.0046(19) 0.006(2)
C103 0.023(2) 0.022(3) 0.011(2) -0.003(2) 0.0023(19) 0.007(2)
C104 0.022(2) 0.018(3) 0.018(3) 0.000(2) 0.0077(19) 0.006(2)
C105 0.024(2) 0.020(3) 0.013(3) 0.002(2) 0.0049(19) 0.009(2)
C106 0.023(2) 0.022(3) 0.018(3) 0.008(2) 0.005(2) 0.008(2)
C107 0.025(2) 0.029(3) 0.022(3) 0.007(2) 0.008(2) 0.005(2)
C108 0.024(2) 0.037(3) 0.023(3) 0.011(2) 0.006(2) 0.012(2)
C109 0.035(3) 0.025(3) 0.024(3) 0.007(2) 0.009(2) 0.020(2)
C110 0.029(2) 0.030(3) 0.020(3) 0.001(2) 0.004(2) 0.006(2)
C111 0.020(2) 0.024(3) 0.019(3) 0.002(2) 0.0051(19) 0.003(2)
C112 0.020(2) 0.026(3) 0.020(3) 0.001(2) 0.004(2) 0.002(2)
C113 0.030(2) 0.022(3) 0.021(3) 0.005(2) 0.002(2) 0.010(2)
C114 0.022(2) 0.017(3) 0.016(3) -0.004(2) 0.003(2) 0.001(2)
C115 0.020(2) 0.021(3) 0.022(3) 0.003(2) 0.006(2) 0.007(2)
C116 0.025(2) 0.019(3) 0.023(3) 0.004(2) 0.002(2) 0.012(2)
C117 0.015(2) 0.019(3) 0.028(3) 0.000(2) 0.0022(19) 0.004(2)
C118 0.020(2) 0.018(3) 0.023(3) 0.001(2) -0.0004(19) 0.000(2)
C119 0.024(2) 0.028(3) 0.025(3) 0.011(2) 0.003(2) 0.009(2)
C121 0.027(2) 0.027(3) 0.029(3) -0.009(2) 0.001(2) 0.002(2)
C120 0.025(2) 0.035(3) 0.023(3) 0.003(3) 0.000(2) 0.009(2)
C122 0.024(2) 0.029(3) 0.035(3) 0.009(2) 0.006(2) 0.014(2)
C125 0.035(3) 0.042(3) 0.017(3) 0.010(2) 0.003(2) 0.008(2)
C123 0.023(2) 0.022(3) 0.034(3) 0.003(2) 0.004(2) 0.007(2)
C124 0.025(2) 0.034(3) 0.021(3) -0.004(2) 0.004(2) 0.006(2)
C126 0.029(2) 0.024(3) 0.028(3) 0.008(2) -0.001(2) 0.009(2)
C127 0.029(2) 0.024(3) 0.011(3) -0.003(2) 0.0007(19) 0.006(2)
C128 0.023(2) 0.024(3) 0.017(3) 0.001(2) 0.0026(19) 0.010(2)
C129 0.032(3) 0.034(3) 0.014(3) 0.001(2) -0.001(2) 0.013(2)
C130 0.025(2) 0.043(3) 0.022(3) -0.002(2) 0.003(2) 0.012(3)
C131 0.033(3) 0.026(3) 0.027(3) -0.001(2) 0.007(2) -0.003(2)
C132 0.033(3) 0.023(3) 0.025(3) 0.001(2) 0.002(2) 0.007(2)
C10 0.022(2) 0.019(3) 0.017(3) 0.001(2) 0.0012(19) 0.010(2)
C11 0.025(2) 0.020(3) 0.025(3) 0.002(2) 0.001(2) 0.005(2)
C12 0.033(3) 0.026(3) 0.021(3) 0.003(2) -0.005(2) 0.009(2)
C14 0.023(2) 0.029(3) 0.033(3) 0.009(2) 0.004(2) 0.006(2)
C13 0.022(2) 0.025(3) 0.032(3) -0.002(2) -0.005(2) 0.008(2)
C15 0.027(2) 0.025(3) 0.025(3) 0.006(2) 0.001(2) 0.008(2)
C20 0.025(2) 0.021(3) 0.015(3) -0.001(2) -0.0004(19) 0.008(2)
C21 0.028(2) 0.027(3) 0.020(3) 0.001(2) 0.0038(19) 0.010(2)
C22 0.043(3) 0.023(3) 0.030(3) 0.008(2) 0.006(2) 0.017(2)
C23 0.043(3) 0.034(3) 0.036(3) 0.004(3) 0.005(2) 0.028(3)
C24 0.024(2) 0.041(3) 0.029(3) -0.001(3) 0.000(2) 0.020(3)
C25 0.026(2) 0.024(3) 0.023(3) 0.001(2) 0.0010(19) 0.009(2)
C30 0.025(2) 0.013(3) 0.018(3) 0.004(2) -0.0017(19) 0.010(2)
C31 0.027(3) 0.028(3) 0.020(3) 0.003(2) 0.001(2) 0.012(2)
C32 0.024(2) 0.035(3) 0.029(3) 0.005(3) 0.000(2) 0.008(2)
C33 0.036(3) 0.018(3) 0.028(3) 0.003(2) -0.005(2) 0.002(2)
C34 0.040(3) 0.034(3) 0.018(3) 0.009(2) 0.007(2) 0.021(2)
C35 0.023(2) 0.024(3) 0.023(3) 0.003(2) -0.002(2) 0.008(2)
C40 0.020(2) 0.015(3) 0.020(3) 0.004(2) 0.000(2) 0.003(2)
C41 0.026(2) 0.026(3) 0.018(3) 0.005(2) 0.005(2) 0.011(2)
C42 0.024(2) 0.021(3) 0.034(3) 0.006(2) 0.008(2) 0.010(2)
C43 0.023(2) 0.020(3) 0.036(3) 0.007(2) -0.003(2) 0.008(2)
C44 0.031(3) 0.025(3) 0.022(3) -0.001(2) -0.006(2) 0.003(2)
C45 0.026(2) 0.023(3) 0.018(3) 0.001(2) 0.000(2) 0.010(2)
C50 0.018(2) 0.020(3) 0.021(3) -0.002(2) 0.0028(19) 0.006(2)
C51 0.028(2) 0.026(3) 0.024(3) 0.007(2) 0.005(2) 0.009(2)
C52 0.035(3) 0.027(3) 0.022(3) -0.003(2) 0.004(2) 0.011(2)
C53 0.028(2) 0.021(3) 0.032(3) 0.003(3) 0.007(2) 0.008(2)
C54 0.033(3) 0.022(3) 0.029(3) 0.011(2) 0.009(2) 0.014(2)
C55 0.019(2) 0.027(3) 0.017(3) 0.002(2) 0.0013(18) 0.008(2)
Fe2 0.0261(3) 0.0285(4) 0.0236(4) -0.0013(3) -0.0024(3) 0.0132(3)
C201 0.028(2) 0.026(3) 0.017(3) 0.003(2) -0.005(2) 0.016(2)
C202 0.029(2) 0.031(3) 0.019(3) 0.001(2) -0.004(2) 0.020(2)
C203 0.022(2) 0.026(3) 0.026(3) -0.001(2) 0.000(2) 0.014(2)
C204 0.021(2) 0.023(3) 0.023(3) -0.004(2) -0.003(2) 0.012(2)
C205 0.026(2) 0.030(3) 0.014(3) -0.004(2) -0.0080(19) 0.013(2)
C206 0.023(2) 0.026(3) 0.022(3) -0.002(2) -0.006(2) 0.015(2)
C207 0.028(2) 0.031(3) 0.026(3) 0.002(2) -0.002(2) 0.014(2)
C208 0.034(3) 0.027(3) 0.029(3) -0.005(2) -0.010(2) 0.014(2)
C209 0.021(2) 0.030(3) 0.031(3) -0.002(3) -0.009(2) 0.008(2)
C210 0.021(2) 0.036(3) 0.028(3) -0.003(3) -0.002(2) 0.010(2)
C212 0.023(2) 0.029(3) 0.023(3) 0.004(3) 0.0019(19) 0.012(2)
C211 0.024(2) 0.033(3) 0.015(3) 0.001(3) -0.0030(19) 0.016(2)
C213 0.030(2) 0.021(3) 0.024(3) -0.005(2) -0.002(2) 0.013(2)
C214 0.028(3) 0.034(3) 0.021(3) 0.000(2) -0.004(2) 0.017(2)
C215 0.032(3) 0.035(3) 0.027(3) 0.001(3) -0.002(2) 0.019(2)
C216 0.046(3) 0.023(3) 0.025(3) -0.006(2) -0.003(2) 0.010(2)
C217 0.031(3) 0.027(3) 0.034(3) 0.006(3) 0.004(2) 0.012(2)
C218 0.031(3) 0.030(3) 0.023(3) 0.001(3) -0.001(2) 0.014(2)
C219 0.030(3) 0.039(3) 0.029(3) 0.000(2) 0.002(2) 0.020(2)
C220 0.027(3) 0.056(4) 0.033(3) 0.015(3) 0.003(2) 0.020(3)
C221 0.043(3) 0.056(4) 0.022(3) 0.004(3) 0.006(2) 0.035(3)
C222 0.049(3) 0.044(4) 0.028(3) -0.007(3) -0.012(2) 0.033(3)
C223 0.035(3) 0.037(3) 0.035(3) 0.002(3) 0.000(2) 0.014(2)
C224 0.045(3) 0.047(4) 0.031(3) 0.010(3) -0.002(2) 0.016(3)
C225 0.045(3) 0.041(4) 0.040(4) 0.008(3) -0.004(3) 0.016(3)
C226 0.048(3) 0.030(3) 0.045(4) 0.008(3) -0.002(3) 0.018(3)
C227 0.028(3) 0.027(3) 0.025(3) 0.004(2) 0.003(2) 0.013(2)
C228 0.033(3) 0.022(3) 0.028(3) 0.002(2) -0.003(2) 0.011(2)
C229 0.052(3) 0.026(3) 0.042(3) 0.005(3) -0.007(3) 0.007(3)
C230 0.033(3) 0.038(4) 0.052(4) 0.012(3) -0.011(2) 0.001(3)
C231 0.025(3) 0.042(4) 0.043(3) 0.011(3) -0.003(2) 0.009(3)
C232 0.037(3) 0.032(3) 0.030(3) 0.006(2) 0.000(2) 0.009(2)
C10' 0.029(2) 0.033(3) 0.019(3) -0.004(2) 0.001(2) 0.017(2)
C11' 0.033(3) 0.031(3) 0.026(3) 0.008(2) 0.005(2) 0.021(2)
C12' 0.037(3) 0.026(3) 0.033(3) 0.001(3) 0.000(2) 0.015(2)
C13' 0.041(3) 0.031(3) 0.044(4) 0.002(3) 0.007(3) 0.013(2)
C14' 0.059(3) 0.035(3) 0.025(3) 0.008(3) 0.002(3) 0.020(3)
C15' 0.046(3) 0.027(3) 0.024(3) -0.002(2) -0.001(2) 0.016(3)
C20' 0.025(2) 0.030(3) 0.022(3) 0.002(2) 0.000(2) 0.015(2)
C21' 0.026(2) 0.040(3) 0.023(3) -0.003(3) -0.001(2) 0.012(2)
C22' 0.029(3) 0.032(3) 0.041(3) -0.004(3) -0.002(2) 0.009(2)
C23' 0.027(3) 0.041(4) 0.030(3) -0.012(3) -0.004(2) 0.013(2)
C24' 0.032(3) 0.049(4) 0.022(3) -0.002(3) -0.003(2) 0.019(3)
C25' 0.036(3) 0.034(3) 0.022(3) -0.003(3) -0.003(2) 0.015(2)
C30' 0.024(2) 0.037(3) 0.021(3) 0.000(2) -0.002(2) 0.013(2)
C31' 0.040(3) 0.045(3) 0.027(3) 0.008(2) 0.000(2) 0.022(3)
C32' 0.033(3) 0.075(5) 0.046(3) 0.030(3) 0.017(2) 0.027(3)
C33' 0.039(3) 0.057(4) 0.050(4) 0.022(3) 0.019(2) 0.014(3)
C34' 0.048(3) 0.040(4) 0.054(4) 0.016(3) 0.022(3) 0.018(3)
C35' 0.032(3) 0.042(4) 0.037(3) 0.003(3) 0.010(2) 0.020(3)
C40' 0.026(2) 0.025(3) 0.018(3) 0.002(2) 0.004(2) 0.009(2)
C41' 0.023(2) 0.029(3) 0.025(3) 0.000(2) 0.004(2) 0.009(2)
C42' 0.028(3) 0.029(3) 0.023(3) -0.001(2) 0.006(2) 0.014(2)
C43' 0.033(3) 0.026(3) 0.025(3) 0.000(2) -0.002(2) 0.008(2)
C44' 0.027(3) 0.026(3) 0.023(3) -0.005(2) -0.005(2) 0.001(2)
C45' 0.022(2) 0.042(3) 0.019(3) 0.001(2) 0.002(2) 0.012(2)
C50' 0.029(3) 0.022(3) 0.020(3) 0.000(2) 0.001(2) 0.013(2)
C51' 0.028(3) 0.035(3) 0.032(3) -0.003(2) 0.001(2) 0.012(2)
C52' 0.031(3) 0.036(3) 0.042(3) 0.003(3) 0.009(3) 0.010(2)
C53' 0.047(3) 0.030(3) 0.033(3) -0.001(3) 0.013(2) 0.015(2)
C54' 0.038(3) 0.028(3) 0.026(3) 0.001(2) 0.000(2) 0.010(2)
C55' 0.030(2) 0.022(3) 0.027(3) -0.001(2) 0.006(2) 0.009(2)
Cl1 0.0705(9) 0.0784(11) 0.0550(10) -0.0046(8) 0.0010(7) 0.0463(8)
Cl2 0.0451(7) 0.0433(9) 0.0470(9) 0.0099(7) 0.0049(6) 0.0082(6)
C1 0.044(3) 0.075(4) 0.072(4) -0.003(3) -0.004(3) 0.036(3)
Cl3 0.1413(18) 0.149(2) 0.1268(19) 0.0179(15) 0.0252(14) 0.0036(15)
Cl4 0.0953(14) 0.142(2) 0.285(3) 0.057(2) 0.0218(16) 0.0296(15)
C2 0.087(4) 0.117(6) 0.124(5) 0.040(5) 0.032(4) 0.029(4)

loop_
_atom_type_symbol
_atom_type_description
_atom_type_scat_dispersion_real
_atom_type_scat_dispersion_imag
_atom_type_scat_source
C C 0.0033 0.0016 'International Tables Vol C Tables 4.2.6.8 and 6.1.1.4'
H H 0.0000 0.0000 'International Tables Vol C Tables 4.2.6.8 and 6.1.1.4'
Fe Fe 0.3463 0.8444 'International Tables Vol C Tables 4.2.6.8 and 6.1.1.4'
Cl Cl 0.1484 0.1585 'International Tables Vol C Tables 4.2.6.8 and 6.1.1.4'

loop_
_geom_angle_atom_site_label_1
_geom_angle_atom_site_label_2
_geom_angle_atom_site_label_3
_geom_angle
_geom_angle_site_symmetry_1
_geom_angle_site_symmetry_3
C109 Fe1 C108 40.46(14) . .
C109 Fe1 C101 126.16(16) . .
C108 Fe1 C101 162.40(17) . .
C109 Fe1 C110 40.15(14) . .
C108 Fe1 C110 67.74(15) . .
C101 Fe1 C110 109.39(15) . .
C109 Fe1 C104 115.25(16) . .
C108 Fe1 C104 104.49(15) . .
C101 Fe1 C104 68.93(14) . .
C110 Fe1 C104 150.21(17) . .
C109 Fe1 C107 68.12(16) . .
C108 Fe1 C107 40.42(14) . .
C101 Fe1 C107 156.33(16) . .
C110 Fe1 C107 68.08(16) . .
C104 Fe1 C107 125.54(15) . .
C109 Fe1 C105 104.49(16) . .
C108 Fe1 C105 123.52(16) . .
C101 Fe1 C105 41.02(13) . .
C110 Fe1 C105 117.61(16) . .
C104 Fe1 C105 41.15(13) . .
C107 Fe1 C105 161.95(15) . .
C109 Fe1 C103 150.70(15) . .
C108 Fe1 C103 118.09(16) . .
C101 Fe1 C103 68.33(14) . .
C110 Fe1 C103 168.18(16) . .
C104 Fe1 C103 40.97(14) . .
C107 Fe1 C103 109.03(16) . .
C105 Fe1 C103 68.86(15) . .
C109 Fe1 C102 165.25(16) . .
C108 Fe1 C102 154.23(16) . .
C101 Fe1 C102 40.20(13) . .
C110 Fe1 C102 130.50(15) . .
C104 Fe1 C102 68.49(15) . .
C107 Fe1 C102 122.46(16) . .
C105 Fe1 C102 68.36(15) . .
C103 Fe1 C102 40.47(13) . .
C109 Fe1 C106 67.61(16) . .
C108 Fe1 C106 67.69(15) . .
C101 Fe1 C106 122.20(15) . .
C110 Fe1 C106 40.23(14) . .
C104 Fe1 C106 165.20(16) . .
C107 Fe1 C106 40.52(14) . .
C105 Fe1 C106 153.65(15) . .
C103 Fe1 C106 130.30(17) . .
C102 Fe1 C106 112.73(15) . .
C102 C101 C105 108.8(3) . .
C102 C101 C10 124.0(3) . .
C105 C101 C10 127.1(4) . .
C102 C101 Fe1 70.8(2) . .
C105 C101 Fe1 70.0(2) . .
C10 C101 Fe1 128.6(3) . .
C101 C102 C103 108.4(3) . .
C101 C102 C20 125.6(3) . .
C103 C102 C20 125.2(4) . .
C101 C102 Fe1 69.0(2) . .
C103 C102 Fe1 69.4(2) . .
C20 C102 Fe1 135.1(3) . .
C102 C103 C104 107.9(3) . .
C102 C103 C30 126.8(4) . .
C104 C103 C30 124.9(3) . .
C102 C103 Fe1 70.1(2) . .
C104 C103 Fe1 69.2(2) . .
C30 C103 Fe1 131.7(3) . .
C103 C104 C105 107.7(3) . .
C103 C104 C40 125.4(3) . .
C105 C104 C40 126.8(4) . .
C103 C104 Fe1 69.9(2) . .
C105 C104 Fe1 69.7(2) . .
C40 C104 Fe1 128.2(3) . .
C101 C105 C104 107.1(3) . .
C101 C105 C50 125.3(3) . .
C104 C105 C50 127.3(3) . .
C101 C105 Fe1 69.0(2) . .
C104 C105 Fe1 69.2(2) . .
C50 C105 Fe1 131.9(3) . .
C110 C106 C107 107.5(4) . .
C110 C106 C111 128.0(4) . .
C107 C106 C111 124.3(4) . .
C110 C106 Fe1 68.9(2) . .
C107 C106 Fe1 68.9(2) . .
C111 C106 Fe1 131.1(3) . .
C108 C107 C106 107.4(4) . .
C108 C107 Fe1 69.3(2) . .
C106 C107 Fe1 70.5(2) . .
C108 C107 H107 126.3 . .
C106 C107 H107 126.3 . .
Fe1 C107 H107 125.4 . .
C109 C108 C107 108.4(4) . .
C109 C108 Fe1 69.7(2) . .
C107 C108 Fe1 70.2(2) . .
C109 C108 H108 125.8 . .
C107 C108 H108 125.8 . .
Fe1 C108 H108 125.9 . .
C110 C109 C108 108.2(4) . .
C110 C109 Fe1 70.3(2) . .
C108 C109 Fe1 69.9(2) . .
C110 C109 H109 125.9 . .
C108 C109 H109 125.9 . .
Fe1 C109 H109 125.5 . .
C109 C110 C106 108.5(4) . .
C109 C110 Fe1 69.6(2) . .
C106 C110 Fe1 70.9(2) . .
C109 C110 H110 125.8 . .
C106 C110 H110 125.8 . .
Fe1 C110 H110 125.4 . .
C112 C111 C106 176.8(4) . .
C111 C112 C113 176.9(5) . .
C112 C113 C114 113.0(3) . .
C112 C113 C118 114.5(3) . .
C114 C113 C118 104.7(3) . .
C112 C113 C127 113.9(3) . .
C114 C113 C127 104.1(3) . .
C118 C113 C127 105.8(3) . .
C119 C114 C115 120.5(4) . .
C119 C114 C113 126.7(4) . .
C115 C114 C113 112.8(3) . .
C122 C115 C114 119.7(4) . .
C122 C115 C116 126.6(4) . .
C114 C115 C116 113.6(4) . .
C115 C116 C117 105.4(3) . .
C115 C116 C128 105.6(3) . .
C117 C116 C128 107.0(3) . .
C115 C116 H116 112.7 . .
C117 C116 H116 112.7 . .
C128 C116 H116 112.7 . .
C126 C117 C118 120.3(4) . .
C126 C117 C116 126.1(4) . .
C118 C117 C116 113.5(4) . .
C123 C118 C117 120.4(4) . .
C123 C118 C113 126.7(4) . .
C117 C118 C113 112.9(4) . .
C114 C119 C120 118.9(4) . .
C114 C119 H119 120.5 . .
C120 C119 H119 120.5 . .
C120 C121 C122 120.1(4) . .
C120 C121 H121 119.9 . .
C122 C121 H121 119.9 . .
C121 C120 C119 120.9(4) . .
C121 C120 H120 119.6 . .
C119 C120 H120 119.6 . .
C115 C122 C121 119.9(4) . .
C115 C122 H122 120.1 . .
C121 C122 H122 120.1 . .
C126 C125 C124 121.1(4) . .
C126 C125 H125 119.5 . .
C124 C125 H125 119.5 . .
C118 C123 C124 119.7(4) . .
C118 C123 H123 120.2 . .
C124 C123 H123 120.2 . .
C125 C124 C123 119.8(4) . .
C125 C124 H124 120.1 . .
C123 C124 H124 120.1 . .
C125 C126 C117 118.7(4) . .
C125 C126 H126 120.6 . .
C117 C126 H126 120.6 . .
C132 C127 C128 120.9(4) . .
C132 C127 C113 125.1(4) . .
C128 C127 C113 114.0(4) . .
C129 C128 C127 120.4(4) . .
C129 C128 C116 126.9(4) . .
C127 C128 C116 112.7(3) . .
C128 C129 C130 118.9(4) . .
C128 C129 H129 120.6 . .
C130 C129 H129 120.6 . .
C131 C130 C129 120.7(4) . .
C131 C130 H130 119.6 . .
C129 C130 H130 119.6 . .
C130 C131 C132 120.4(4) . .
C130 C131 H131 119.8 . .
C132 C131 H131 119.8 . .
C127 C132 C131 118.6(4) . .
C127 C132 H132 120.7 . .
C131 C132 H132 120.7 . .
C11 C10 C15 118.2(3) . .
C11 C10 C101 119.8(3) . .
C15 C10 C101 121.7(3) . .
C12 C11 C10 122.1(4) . .
C12 C11 H11 118.9 . .
C10 C11 H11 118.9 . .
C11 C12 C13 118.3(4) . .
C11 C12 H12 120.8 . .
C13 C12 H12 120.8 . .
C13 C14 C15 120.1(4) . .
C13 C14 H14 120.0 . .
C15 C14 H14 120.0 . .
C14 C13 C12 120.8(4) . .
C14 C13 H13 119.6 . .
C12 C13 H13 119.6 . .
C14 C15 C10 120.5(4) . .
C14 C15 H15 119.8 . .
C10 C15 H15 119.8 . .
C21 C20 C25 117.9(4) . .
C21 C20 C102 123.5(3) . .
C25 C20 C102 118.4(4) . .
C22 C21 C20 121.5(4) . .
C22 C21 H21 119.3 . .
C20 C21 H21 119.3 . .
C21 C22 C23 119.6(4) . .
C21 C22 H22 120.2 . .
C23 C22 H22 120.2 . .
C24 C23 C22 120.1(4) . .
C24 C23 H23 119.9 . .
C22 C23 H23 119.9 . .
C23 C24 C25 120.1(4) . .
C23 C24 H24 119.9 . .
C25 C24 H24 119.9 . .
C24 C25 C20 120.8(4) . .
C24 C25 H25 119.6 . .
C20 C25 H25 119.6 . .
C35 C30 C31 117.9(4) . .
C35 C30 C103 119.6(3) . .
C31 C30 C103 122.2(4) . .
C32 C31 C30 120.8(4) . .
C32 C31 H31 119.6 . .
C30 C31 H31 119.6 . .
C31 C32 C33 120.4(4) . .
C31 C32 H32 119.8 . .
C33 C32 H32 119.8 . .
C32 C33 C34 119.7(4) . .
C32 C33 H33 120.1 . .
C34 C33 H33 120.1 . .
C35 C34 C33 119.3(4) . .
C35 C34 H34 120.3 . .
C33 C34 H34 120.3 . .
C34 C35 C30 121.8(4) . .
C34 C35 H35 119.1 . .
C30 C35 H35 119.1 . .
C45 C40 C41 118.6(3) . .
C45 C40 C104 119.5(4) . .
C41 C40 C104 121.8(4) . .
C42 C41 C40 120.6(4) . .
C42 C41 H41 119.7 . .
C40 C41 H41 119.7 . .
C43 C42 C41 120.4(4) . .
C43 C42 H42 119.8 . .
C41 C42 H42 119.8 . .
C42 C43 C44 120.0(4) . .
C42 C43 H43 120.0 . .
C44 C43 H43 120.0 . .
C45 C44 C43 120.0(4) . .
C45 C44 H44 120.0 . .
C43 C44 H44 120.0 . .
C44 C45 C40 120.4(4) . .
C44 C45 H45 119.8 . .
C40 C45 H45 119.8 . .
C51 C50 C55 118.1(4) . .
C51 C50 C105 121.1(4) . .
C55 C50 C105 120.3(4) . .
C52 C51 C50 120.6(4) . .
C52 C51 H51 119.7 . .
C50 C51 H51 119.7 . .
C51 C52 C53 120.1(4) . .
C51 C52 H52 119.9 . .
C53 C52 H52 119.9 . .
C54 C53 C52 119.4(4) . .
C54 C53 H53 120.3 . .
C52 C53 H53 120.3 . .
C55 C54 C53 121.3(4) . .
C55 C54 H54 119.3 . .
C53 C54 H54 119.3 . .
C54 C55 C50 120.4(4) . .
C54 C55 H55 119.8 . .
C50 C55 H55 119.8 . .
C209 Fe2 C208 40.80(14) . .
C209 Fe2 C210 40.35(14) . .
C208 Fe2 C210 68.01(16) . .
C209 Fe2 C201 105.62(16) . .
C208 Fe2 C201 114.24(17) . .
C210 Fe2 C201 128.65(16) . .
C209 Fe2 C203 166.54(18) . .
C208 Fe2 C203 128.75(17) . .
C210 Fe2 C203 152.20(17) . .
C201 Fe2 C203 69.24(16) . .
C209 Fe2 C204 150.18(17) . .
C208 Fe2 C204 168.73(17) . .
C210 Fe2 C204 119.08(16) . .
C201 Fe2 C204 69.15(16) . .
C203 Fe2 C204 41.06(14) . .
C209 Fe2 C207 68.39(16) . .
C208 Fe2 C207 40.33(14) . .
C210 Fe2 C207 68.18(16) . .
C201 Fe2 C207 147.71(17) . .
C203 Fe2 C207 108.88(16) . .
C204 Fe2 C207 131.68(16) . .
C209 Fe2 C202 127.33(17) . .
C208 Fe2 C202 105.88(17) . .
C210 Fe2 C202 166.51(17) . .
C201 Fe2 C202 41.48(14) . .
C203 Fe2 C202 40.81(14) . .
C204 Fe2 C202 69.07(16) . .
C207 Fe2 C202 115.56(16) . .
C209 Fe2 C205 115.76(16) . .
C208 Fe2 C205 147.74(17) . .
C210 Fe2 C205 109.36(16) . .
C201 Fe2 C205 40.59(14) . .
C203 Fe2 C205 69.00(15) . .
C204 Fe2 C205 41.17(14) . .
C207 Fe2 C205 171.05(17) . .
C202 Fe2 C205 68.94(16) . .
C209 Fe2 C206 68.21(16) . .
C208 Fe2 C206 67.69(16) . .
C210 Fe2 C206 40.78(14) . .
C201 Fe2 C206 168.84(16) . .
C203 Fe2 C206 118.86(16) . .
C204 Fe2 C206 111.23(16) . .
C207 Fe2 C206 40.17(14) . .
C202 Fe2 C206 149.64(16) . .
C205 Fe2 C206 132.51(17) . .
C205 C201 C202 108.2(4) . .
C205 C201 C10' 127.0(4) . .
C202 C201 C10' 124.8(4) . .
C205 C201 Fe2 70.5(2) . .
C202 C201 Fe2 69.4(2) . .
C10' C201 Fe2 128.5(3) . .
C203 C202 C201 107.7(4) . .
C203 C202 C20' 128.5(4) . .
C201 C202 C20' 123.8(4) . .
C203 C202 Fe2 69.5(2) . .
C201 C202 Fe2 69.1(2) . .
C20' C202 Fe2 128.2(3) . .
C202 C203 C204 108.4(4) . .
C202 C203 C30' 127.6(4) . .
C204 C203 C30' 124.0(4) . .
C202 C203 Fe2 69.7(2) . .
C204 C203 Fe2 69.5(2) . .
C30' C203 Fe2 128.9(3) . .
C203 C204 C205 107.8(4) . .
C203 C204 C40' 129.4(4) . .
C205 C204 C40' 122.8(4) . .
C203 C204 Fe2 69.4(2) . .
C205 C204 Fe2 70.1(2) . .
C40' C204 Fe2 127.0(3) . .
C201 C205 C204 107.9(4) . .
C201 C205 C50' 127.1(4) . .
C204 C205 C50' 124.5(4) . .
C201 C205 Fe2 68.9(2) . .
C204 C205 Fe2 68.7(2) . .
C50' C205 Fe2 134.2(3) . .
C207 C206 C211 127.6(4) . .
C207 C206 C210 106.6(4) . .
C211 C206 C210 125.6(4) . .
C207 C206 Fe2 68.5(2) . .
C211 C206 Fe2 131.9(3) . .
C210 C206 Fe2 68.0(2) . .
C208 C207 C206 108.6(4) . .
C208 C207 Fe2 69.4(2) . .
C206 C207 Fe2 71.4(2) . .
C208 C207 H207 125.7 . .
C206 C207 H207 125.7 . .
Fe2 C207 H207 125.1 . .
C207 C208 C209 108.5(4) . .
C207 C208 Fe2 70.3(2) . .
C209 C208 Fe2 69.5(2) . .
C207 C208 H208 125.7 . .
C209 C208 H208 125.7 . .
Fe2 C208 H208 126.0 . .
C210 C209 C208 107.7(4) . .
C210 C209 Fe2 70.1(2) . .
C208 C209 Fe2 69.7(2) . .
C210 C209 H209 126.2 . .
C208 C209 H209 126.2 . .
Fe2 C209 H209 125.6 . .
C209 C210 C206 108.6(4) . .
C209 C210 Fe2 69.5(2) . .
C206 C210 Fe2 71.2(2) . .
C209 C210 H210 125.7 . .
C206 C210 H210 125.7 . .
Fe2 C210 H210 125.1 . .
C211 C212 C213 171.5(5) . .
C212 C211 C206 173.8(4) . .
C212 C213 C218 116.6(4) . .
C212 C213 C227 115.2(3) . .
C218 C213 C227 103.1(3) . .
C212 C213 C214 111.2(3) . .
C218 C213 C214 104.1(3) . .
C227 C213 C214 105.5(3) . .
C215 C214 C219 121.0(4) . .
C215 C214 C213 113.6(4) . .
C219 C214 C213 125.3(4) . .
C214 C215 C222 119.8(4) . .
C214 C215 C216 113.8(4) . .
C222 C215 C216 126.4(4) . .
C228 C216 C215 106.8(3) . .
C228 C216 C217 104.6(3) . .
C215 C216 C217 105.1(3) . .
C228 C216 H216 113.2 . .
C215 C216 H216 113.2 . .
C217 C216 H216 113.2 . .
C226 C217 C218 121.0(4) . .
C226 C217 C216 126.1(4) . .
C218 C217 C216 113.0(4) . .
C223 C218 C217 119.5(4) . .
C223 C218 C213 126.4(4) . .
C217 C218 C213 114.2(4) . .
C214 C219 C220 118.3(4) . .
C214 C219 H219 120.8 . .
C220 C219 H219 120.8 . .
C221 C220 C219 121.0(4) . .
C221 C220 H220 119.5 . .
C219 C220 H220 119.5 . .
C222 C221 C220 120.1(4) . .
C222 C221 H221 120.0 . .
C220 C221 H221 120.0 . .
C221 C222 C215 119.8(4) . .
C221 C222 H222 120.1 . .
C215 C222 H222 120.1 . .
C218 C223 C224 119.2(4) . .
C218 C223 H223 120.4 . .
C224 C223 H223 120.4 . .
C225 C224 C223 120.5(4) . .
C225 C224 H224 119.7 . .
C223 C224 H224 119.7 . .
C224 C225 C226 120.5(5) . .
C224 C225 H225 119.8 . .
C226 C225 H225 119.8 . .
C225 C226 C217 119.4(5) . .
C225 C226 H226 120.3 . .
C217 C226 H226 120.3 . .
C228 C227 C232 120.7(4) . .
C228 C227 C213 113.8(4) . .
C232 C227 C213 125.4(4) . .
C227 C228 C229 120.4(4) . .
C227 C228 C216 114.1(4) . .
C229 C228 C216 125.4(4) . .
C228 C229 C230 118.5(4) . .
C228 C229 H229 120.7 . .
C230 C229 H229 120.7 . .
C231 C230 C229 120.6(4) . .
C231 C230 H230 119.7 . .
C229 C230 H230 119.7 . .
C230 C231 C232 121.0(4) . .
C230 C231 H231 119.5 . .
C232 C231 H231 119.5 . .
C227 C232 C231 118.7(4) . .
C227 C232 H232 120.7 . .
C231 C232 H232 120.7 . .
C15' C10' C11' 118.0(4) . .
C15' C10' C201 119.2(4) . .
C11' C10' C201 122.8(4) . .
C12' C11' C10' 121.4(4) . .
C12' C11' H11' 119.3 . .
C10' C11' H11' 119.3 . .
C13' C12' C11' 119.6(4) . .
C13' C12' H12' 120.2 . .
C11' C12' H12' 120.2 . .
C12' C13' C14' 119.6(4) . .
C12' C13' H13' 120.2 . .
C14' C13' H13' 120.2 . .
C15' C14' C13' 120.3(4) . .
C15' C14' H14' 119.9 . .
C13' C14' H14' 119.9 . .
C10' C15' C14' 121.1(4) . .
C10' C15' H15' 119.5 . .
C14' C15' H15' 119.5 . .
C25' C20' C21' 118.0(4) . .
C25' C20' C202 123.0(4) . .
C21' C20' C202 119.0(4) . .
C20' C21' C22' 121.0(4) . .
C20' C21' H21' 119.5 . .
C22' C21' H21' 119.5 . .
C23' C22' C21' 120.4(5) . .
C23' C22' H22' 119.8 . .
C21' C22' H22' 119.8 . .
C22' C23' C24' 119.1(4) . .
C22' C23' H23' 120.5 . .
C24' C23' H23' 120.5 . .
C23' C24' C25' 120.8(4) . .
C23' C24' H24' 119.6 . .
C25' C24' H24' 119.6 . .
C24' C25' C20' 120.9(4) . .
C24' C25' H25' 119.6 . .
C20' C25' H25' 119.6 . .
C35' C30' C31' 117.8(4) . .
C35' C30' C203 121.4(4) . .
C31' C30' C203 120.8(4) . .
C30' C31' C32' 120.9(4) . .
C30' C31' H31' 119.6 . .
C32' C31' H31' 119.6 . .
C33' C32' C31' 120.0(4) . .
C33' C32' H32' 120.0 . .
C31' C32' H32' 120.0 . .
C32' C33' C34' 120.4(4) . .
C32' C33' H33' 119.8 . .
C34' C33' H33' 119.8 . .
C35' C34' C33' 119.2(4) . .
C35' C34' H34' 120.4 . .
C33' C34' H34' 120.4 . .
C34' C35' C30' 121.6(4) . .
C34' C35' H35' 119.2 . .
C30' C35' H35' 119.2 . .
C45' C40' C41' 117.6(4) . .
C45' C40' C204 121.7(4) . .
C41' C40' C204 120.6(3) . .
C42' C41' C40' 121.1(4) . .
C42' C41' H41' 119.4 . .
C40' C41' H41' 119.4 . .
C41' C42' C43' 120.4(4) . .
C41' C42' H42' 119.8 . .
C43' C42' H42' 119.8 . .
C42' C43' C44' 119.3(4) . .
C42' C43' H43' 120.3 . .
C44' C43' H43' 120.3 . .
C45' C44' C43' 121.0(4) . .
C45' C44' H44' 119.5 . .
C43' C44' H44' 119.5 . .
C44' C45' C40' 120.5(4) . .
C44' C45' H45' 119.8 . .
C40' C45' H45' 119.8 . .
C51' C50' C55' 117.6(4) . .
C51' C50' C205 123.1(4) . .
C55' C50' C205 119.3(3) . .
C50' C51' C52' 120.6(4) . .
C50' C51' H51' 119.7 . .
C52' C51' H51' 119.7 . .
C53' C52' C51' 120.9(4) . .
C53' C52' H52' 119.6 . .
C51' C52' H52' 119.6 . .
C52' C53' C54' 119.4(4) . .
C52' C53' H53' 120.3 . .
C54' C53' H53' 120.3 . .
C55' C54' C53' 119.4(4) . .
C55' C54' H54' 120.3 . .
C53' C54' H54' 120.3 . .
C54' C55' C50' 122.1(4) . .
C54' C55' H55' 119.0 . .
C50' C55' H55' 119.0 . .
Cl1 C1 Cl2 112.7(2) . .
Cl1 C1 H1A 109.0 . .
Cl2 C1 H1A 109.0 . .
Cl1 C1 H1B 109.0 . .
Cl2 C1 H1B 109.0 . .
H1A C1 H1B 107.8 . .
Cl4 C2 Cl3 114.5(4) . .
Cl4 C2 H2A 108.6 . .
Cl3 C2 H2A 108.6 . .
Cl4 C2 H2B 108.6 . .
Cl3 C2 H2B 108.6 . .
H2A C2 H2B 107.6 . .

loop_
_geom_bond_atom_site_label_1
_geom_bond_atom_site_label_2
_geom_bond_distance
_geom_bond_site_symmetry_2
Fe1 C109 2.040(4) .
Fe1 C108 2.043(4) .
Fe1 C101 2.045(3) .
Fe1 C110 2.050(4) .
Fe1 C104 2.050(4) .
Fe1 C107 2.055(4) .
Fe1 C105 2.057(4) .
Fe1 C103 2.060(4) .
Fe1 C102 2.069(4) .
Fe1 C106 2.076(4) .
C101 C102 1.414(5) .
C101 C105 1.437(5) .
C101 C10 1.508(5) .
C102 C103 1.428(5) .
C102 C20 1.490(5) .
C103 C104 1.438(5) .
C103 C30 1.480(5) .
C104 C105 1.443(5) .
C104 C40 1.489(5) .
C105 C50 1.482(5) .
C106 C110 1.419(5) .
C106 C107 1.431(5) .
C106 C111 1.439(5) .
C107 C108 1.415(5) .
C107 H107 0.9500 .
C108 C109 1.412(5) .
C108 H108 0.9500 .
C109 C110 1.404(5) .
C109 H109 0.9500 .
C110 H110 0.9500 .
C111 C112 1.191(5) .
C112 C113 1.467(5) .
C113 C114 1.543(5) .
C113 C118 1.545(5) .
C113 C127 1.552(5) .
C114 C119 1.378(5) .
C114 C115 1.402(5) .
C115 C122 1.365(5) .
C115 C116 1.516(5) .
C116 C117 1.520(5) .
C116 C128 1.522(5) .
C116 H116 1.0000 .
C117 C126 1.389(5) .
C117 C118 1.403(5) .
C118 C123 1.371(5) .
C119 C120 1.390(5) .
C119 H119 0.9500 .
C121 C120 1.364(5) .
C121 C122 1.396(5) .
C121 H121 0.9500 .
C120 H120 0.9500 .
C122 H122 0.9500 .
C125 C126 1.385(5) .
C125 C124 1.391(5) .
C125 H125 0.9500 .
C123 C124 1.393(5) .
C123 H123 0.9500 .
C124 H124 0.9500 .
C126 H126 0.9500 .
C127 C132 1.375(5) .
C127 C128 1.393(5) .
C128 C129 1.377(5) .
C129 C130 1.389(5) .
C129 H129 0.9500 .
C130 C131 1.378(5) .
C130 H130 0.9500 .
C131 C132 1.396(5) .
C131 H131 0.9500 .
C132 H132 0.9500 .
C10 C11 1.387(5) .
C10 C15 1.388(5) .
C11 C12 1.384(5) .
C11 H11 0.9500 .
C12 C13 1.384(5) .
C12 H12 0.9500 .
C14 C13 1.377(5) .
C14 C15 1.384(5) .
C14 H14 0.9500 .
C13 H13 0.9500 .
C15 H15 0.9500 .
C20 C21 1.384(5) .
C20 C25 1.396(5) .
C21 C22 1.381(5) .
C21 H21 0.9500 .
C22 C23 1.391(5) .
C22 H22 0.9500 .
C23 C24 1.362(5) .
C23 H23 0.9500 .
C24 C25 1.393(5) .
C24 H24 0.9500 .
C25 H25 0.9500 .
C30 C35 1.394(5) .
C30 C31 1.398(5) .
C31 C32 1.381(5) .
C31 H31 0.9500 .
C32 C33 1.385(5) .
C32 H32 0.9500 .
C33 C34 1.394(5) .
C33 H33 0.9500 .
C34 C35 1.381(5) .
C34 H34 0.9500 .
C35 H35 0.9500 .
C40 C45 1.395(5) .
C40 C41 1.404(5) .
C41 C42 1.386(5) .
C41 H41 0.9500 .
C42 C43 1.371(5) .
C42 H42 0.9500 .
C43 C44 1.397(5) .
C43 H43 0.9500 .
C44 C45 1.390(5) .
C44 H44 0.9500 .
C45 H45 0.9500 .
C50 C51 1.399(5) .
C50 C55 1.406(5) .
C51 C52 1.385(5) .
C51 H51 0.9500 .
C52 C53 1.389(5) .
C52 H52 0.9500 .
C53 C54 1.374(5) .
C53 H53 0.9500 .
C54 C55 1.370(5) .
C54 H54 0.9500 .
C55 H55 0.9500 .
Fe2 C209 2.039(4) .
Fe2 C208 2.041(4) .
Fe2 C210 2.048(4) .
Fe2 C201 2.050(4) .
Fe2 C203 2.050(4) .
Fe2 C204 2.052(4) .
Fe2 C207 2.053(4) .
Fe2 C202 2.054(4) .
Fe2 C205 2.072(4) .
Fe2 C206 2.091(4) .
C201 C205 1.430(5) .
C201 C202 1.453(5) .
C201 C10' 1.493(5) .
C202 C203 1.431(5) .
C202 C20' 1.485(5) .
C203 C204 1.439(5) .
C203 C30' 1.484(5) .
C204 C205 1.450(5) .
C204 C40' 1.481(5) .
C205 C50' 1.479(5) .
C206 C207 1.424(5) .
C206 C211 1.437(6) .
C206 C210 1.442(5) .
C207 C208 1.411(5) .
C207 H207 0.9500 .
C208 C209 1.422(5) .
C208 H208 0.9500 .
C209 C210 1.410(5) .
C209 H209 0.9500 .
C210 H210 0.9500 .
C212 C211 1.195(5) .
C212 C213 1.463(6) .
C213 C218 1.542(5) .
C213 C227 1.545(5) .
C213 C214 1.548(5) .
C214 C215 1.386(5) .
C214 C219 1.387(5) .
C215 C222 1.392(5) .
C215 C216 1.517(5) .
C216 C228 1.512(5) .
C216 C217 1.531(5) .
C216 H216 1.0000 .
C217 C226 1.387(5) .
C217 C218 1.389(5) .
C218 C223 1.386(5) .
C219 C220 1.394(5) .
C219 H219 0.9500 .
C220 C221 1.383(5) .
C220 H220 0.9500 .
C221 C222 1.377(5) .
C221 H221 0.9500 .
C222 H222 0.9500 .
C223 C224 1.408(5) .
C223 H223 0.9500 .
C224 C225 1.369(6) .
C224 H224 0.9500 .
C225 C226 1.380(6) .
C225 H225 0.9500 .
C226 H226 0.9500 .
C227 C228 1.377(5) .
C227 C232 1.383(5) .
C228 C229 1.395(5) .
C229 C230 1.400(6) .
C229 H229 0.9500 .
C230 C231 1.357(6) .
C230 H230 0.9500 .
C231 C232 1.397(5) .
C231 H231 0.9500 .
C232 H232 0.9500 .
C10' C15' 1.379(5) .
C10' C11' 1.390(5) .
C11' C12' 1.382(5) .
C11' H11' 0.9500 .
C12' C13' 1.380(5) .
C12' H12' 0.9500 .
C13' C14' 1.381(5) .
C13' H13' 0.9500 .
C14' C15' 1.380(5) .
C14' H14' 0.9500 .
C15' H15' 0.9500 .
C20' C25' 1.387(5) .
C20' C21' 1.388(5) .
C21' C22' 1.393(5) .
C21' H21' 0.9500 .
C22' C23' 1.376(5) .
C22' H22' 0.9500 .
C23' C24' 1.378(5) .
C23' H23' 0.9500 .
C24' C25' 1.386(5) .
C24' H24' 0.9500 .
C25' H25' 0.9500 .
C30' C35' 1.390(5) .
C30' C31' 1.390(5) .
C31' C32' 1.391(5) .
C31' H31' 0.9500 .
C32' C33' 1.368(6) .
C32' H32' 0.9500 .
C33' C34' 1.386(6) .
C33' H33' 0.9500 .
C34' C35' 1.383(5) .
C34' H34' 0.9500 .
C35' H35' 0.9500 .
C40' C45' 1.399(5) .
C40' C41' 1.403(5) .
C41' C42' 1.373(5) .
C41' H41' 0.9500 .
C42' C43' 1.377(5) .
C42' H42' 0.9500 .
C43' C44' 1.379(5) .
C43' H43' 0.9500 .
C44' C45' 1.376(5) .
C44' H44' 0.9500 .
C45' H45' 0.9500 .
C50' C51' 1.390(5) .
C50' C55' 1.393(5) .
C51' C52' 1.390(5) .
C51' H51' 0.9500 .
C52' C53' 1.375(5) .
C52' H52' 0.9500 .
C53' C54' 1.391(5) .
C53' H53' 0.9500 .
C54' C55' 1.381(5) .
C54' H54' 0.9500 .
C55' H55' 0.9500 .
Cl1 C1 1.745(5) .
Cl2 C1 1.759(5) .
C1 H1A 0.9900 .
C1 H1B 0.9900 .
Cl3 C2 1.746(6) .
Cl4 C2 1.688(7) .
C2 H2A 0.9900 .
C2 H2B 0.9900 .
